data_7241087
loop_
_publ_author_name
'Ainembabazi, Diana'
'Wang, Kai'
'Finn, Matthew'
'Ridenour, James'
'Voutchkova-Kostal, Adelina'

_publ_section_title
;
 Efficient transfer hydrogenation of carbonate salts from glycerol using
 water-soluble iridium N-heterocyclic carbene catalysts
;
_journal_issue 18
_journal_name_full 'Green Chemistry'
_journal_page_first 6093
_journal_page_last 6104
_journal_paper_doi 10.1039/D0GC01958E
_journal_volume 22
_journal_year 2020
_chemical_formula_sum 'C44 H36 Ir2 N8 Na2 O23 S4'
_chemical_formula_weight 1603.43
_space_group_crystal_system triclinic
_space_group_IT_number 2
_space_group_name_Hall '-P 1'
_space_group_name_H-M_alt 'P -1'
_atom_sites_solution_hydrogens geom
_audit_creation_method SHELXL-2018/3
_audit_update_record
;
2020-07-23 deposited with the CCDC.	2020-08-10 downloaded from the CCDC.
;
_cell_angle_alpha 92.814(2)
_cell_angle_beta 92.689(2)
_cell_angle_gamma 104.376(2)
_cell_formula_units_Z 2
_cell_length_a 10.3801(6)
_cell_length_b 12.7791(7)
_cell_length_c 22.1745(12)
_cell_measurement_reflns_used 9996
_cell_measurement_temperature 100(2)
_cell_measurement_theta_max 26.77
_cell_measurement_theta_min 2.28
_cell_volume 2840.6(3)
_computing_cell_refinement 'SAINT, Bruker-AXS'
_computing_data_collection 'APEX, Bruker-AXS'
_computing_data_reduction 'SAINT, Bruker-AXS'
_computing_molecular_graphics 'Crystal Maker (Palmer, 2009)'
_computing_publication_material WinGX
_computing_structure_refinement 'SHELXL-2018/3 (Sheldrick, 2018)'
_computing_structure_solution 'SHELXT 2014/5 (Sheldrick, 2014)'
_diffrn_ambient_temperature 100(2)
_diffrn_measured_fraction_theta_full 0.995
_diffrn_measured_fraction_theta_max 0.984
_diffrn_measurement_device_type 'Bruker D8 Quest Photon II'
_diffrn_measurement_method 'omega and phi scans'
_diffrn_radiation_probe x-ray
_diffrn_radiation_type MoK\a
_diffrn_radiation_wavelength 0.71073
_diffrn_reflns_av_R_equivalents 0.0442
_diffrn_reflns_av_unetI/netI 0.0610
_diffrn_reflns_Laue_measured_fraction_full 0.995
_diffrn_reflns_Laue_measured_fraction_max 0.984
_diffrn_reflns_limit_h_max 12
_diffrn_reflns_limit_h_min -13
_diffrn_reflns_limit_k_max 16
_diffrn_reflns_limit_k_min -16
_diffrn_reflns_limit_l_max 27
_diffrn_reflns_limit_l_min -28
_diffrn_reflns_number 33433
_diffrn_reflns_point_group_measured_fraction_full 0.995
_diffrn_reflns_point_group_measured_fraction_max 0.984
_diffrn_reflns_theta_full 25.500
_diffrn_reflns_theta_max 26.828
_diffrn_reflns_theta_min 1.938
_diffrn_source 'I\mS 3.0 Microfocus'
_diffrn_source_type Incoatec
_exptl_absorpt_coefficient_mu 4.928
_exptl_absorpt_correction_T_max 0.7454
_exptl_absorpt_correction_T_min 0.4953
_exptl_absorpt_correction_type multi-scan
_exptl_absorpt_process_details 'SADABS, G. Sheldrick (1999)'
_exptl_crystal_colour Yellow
_exptl_crystal_density_diffrn 1.875
_exptl_crystal_description Plate
_exptl_crystal_F_000 1560
_exptl_crystal_recrystallization_method 'Vapor Diffusion, Acetone into water'
_exptl_crystal_size_max 0.185
_exptl_crystal_size_mid 0.141
_exptl_crystal_size_min 0.140
_refine_diff_density_max 2.430
_refine_diff_density_min -2.683
_refine_diff_density_rms 0.180
_refine_ls_extinction_method none
_refine_ls_goodness_of_fit_ref 1.057
_refine_ls_hydrogen_treatment constr
_refine_ls_matrix_type full
_refine_ls_number_parameters 924
_refine_ls_number_reflns 12014
_refine_ls_number_restraints 627
_refine_ls_restrained_S_all 1.042
_refine_ls_R_factor_all 0.0790
_refine_ls_R_factor_gt 0.0554
_refine_ls_shift/su_max 0.001
_refine_ls_shift/su_mean 0.000
_refine_ls_structure_factor_coef Fsqd
_refine_ls_weighting_details 'w=1/[\s^2^(Fo^2^)+(0.0326P)^2^+35.1278P] where P=(Fo^2^+2Fc^2^)/3'
_refine_ls_weighting_scheme calc
_refine_ls_wR_factor_gt 0.1176
_refine_ls_wR_factor_ref 0.1275
_reflns_Friedel_coverage 0.000
_reflns_number_gt 9337
_reflns_number_total 12014
_reflns_threshold_expression 'I > 2\s(I)'
_cod_data_source_file d0gc01958e2.cif
_cod_data_source_block Ircatalyst
_cod_depositor_comments
;
The following automatic conversions were performed:

data item '_diffrn_radiation_probe' value 'X-ray' was changed to
'x-ray' in accordance with the
/home/data/users/saulius/crontab/automatic-downloads/rss-feeds/RSC/lib/dictionaries/cif_core.dic
dictionary named 'cif_core.dic' version 2.4.2 last updated on
2011-04-26.

Automatic conversion script
Id: cif_fix_values 7556 2019-12-06 15:28:31Z antanas 

 Adding full bibliography for 7241087.cif.
;
_cod_database_code 7241087
_shelx_space_group_comment
;
The symmetry employed for this shelxl refinement is uniquely defined
by the following loop, which should always be used as a source of
symmetry information in preference to the above space-group names.
They are only intended as comments.
;

loop_
_space_group_symop_operation_xyz
'x, y, z'
'-x, -y, -z'

loop_
_atom_site_label
_atom_site_type_symbol
_atom_site_fract_x
_atom_site_fract_y
_atom_site_fract_z
_atom_site_U_iso_or_equiv
_atom_site_adp_type
_atom_site_occupancy
_atom_site_site_symmetry_order
_atom_site_calc_flag
_atom_site_refinement_flags_posn
_atom_site_refinement_flags_adp
_atom_site_refinement_flags_occupancy
_atom_site_disorder_assembly
_atom_site_disorder_group
C1 C 0.2889(8) 0.5586(7) 0.5940(4) 0.032(2) Uani 1 1 d . . . . .
C2 C 0.5188(10) 0.6546(7) 0.5438(5) 0.039(2) Uani 1 1 d . . . . .
C3 C 0.4633(8) 0.6265(7) 0.3917(4) 0.031(2) Uani 1 1 d . . . . .
H3A H 0.485583 0.624521 0.349245 0.047 Uiso 1 1 calc R U . . .
H3B H 0.542448 0.627800 0.417841 0.047 Uiso 1 1 calc R U . . .
H3C H 0.392618 0.562142 0.398483 0.047 Uiso 1 1 calc R U . . .
C4 C 0.4105(8) 0.7987(7) 0.3643(4) 0.032(2) Uani 1 1 d . . . . .
H4 H 0.431983 0.794773 0.323220 0.038 Uiso 1 1 calc R U . . .
C5 C 0.3680(8) 0.8793(7) 0.3925(4) 0.0288(19) Uani 1 1 d . . . . .
H5 H 0.354593 0.942881 0.375529 0.035 Uiso 1 1 calc R U . . .
N1 N 0.3478(6) 0.8492(5) 0.4516(3) 0.0241(14) Uani 1 1 d . . . . .
C7 C 0.3074(7) 0.9153(6) 0.4976(4) 0.0215(16) Uani 1 1 d . . . . .
C8 C 0.2102(8) 0.9692(6) 0.4825(4) 0.0272(18) Uani 1 1 d . . . . .
H8 H 0.171587 0.962280 0.442301 0.033 Uiso 1 1 calc R U . . .
C9 C 0.1706(8) 1.0326(7) 0.5264(4) 0.0292(19) Uani 1 1 d . . . . .
H9 H 0.105416 1.070676 0.516456 0.035 Uiso 1 1 calc R U . . .
C10 C 0.2262(8) 1.0410(6) 0.5855(4) 0.0240(17) Uani 1 1 d . . . . .
C11 C 0.3233(8) 0.9879(6) 0.6003(4) 0.0257(17) Uani 1 1 d . . . . .
H11 H 0.360315 0.993278 0.640631 0.031 Uiso 1 1 calc R U . . .
C12 C 0.3664(8) 0.9262(6) 0.5554(4) 0.0247(17) Uani 1 1 d . . . . .
H12 H 0.435772 0.892037 0.564653 0.030 Uiso 1 1 calc R U . . .
C13 C 0.1358(8) 0.7497(7) 0.6348(4) 0.0289(18) Uani 1 1 d . . . . .
H13A H 0.074621 0.782771 0.656674 0.043 Uiso 1 1 calc R U . . .
H13B H 0.140248 0.681977 0.652702 0.043 Uiso 1 1 calc R U . . .
H13C H 0.224746 0.799466 0.637480 0.043 Uiso 1 1 calc R U . . .
C14 C -0.0313(8) 0.7450(6) 0.5483(4) 0.0242(17) Uani 1 1 d . . . . .
H14 H -0.090664 0.776498 0.569885 0.029 Uiso 1 1 calc R U . . .
C15 C -0.0466(7) 0.7093(6) 0.4894(3) 0.0223(16) Uani 1 1 d . . . . .
H15 H -0.117758 0.711532 0.461383 0.027 Uiso 1 1 calc R U . . .
N3 N 0.0624(6) 0.6688(5) 0.4782(3) 0.0216(14) Uani 1 1 d . . . . .
C17 C 0.0831(7) 0.6179(6) 0.4215(4) 0.0222(16) Uani 1 1 d . . . . .
C18 C 0.1212(7) 0.5222(6) 0.4218(4) 0.0244(17) Uani 1 1 d . . . . .
H18 H 0.132064 0.490190 0.458896 0.029 Uiso 1 1 calc R U . . .
C19 C 0.1437(7) 0.4726(7) 0.3674(4) 0.0265(18) Uani 1 1 d . . . . .
H19 H 0.170455 0.406738 0.367109 0.032 Uiso 1 1 calc R U . . .
C20 C 0.1271(8) 0.5191(7) 0.3143(4) 0.033(2) Uani 1 1 d . . . . .
C21 C 0.0847(9) 0.6154(8) 0.3136(4) 0.038(2) Uani 1 1 d . . . . .
H21 H 0.070989 0.646210 0.276447 0.046 Uiso 1 1 calc R U . . .
C22 C 0.0630(8) 0.6648(8) 0.3683(4) 0.0288(19) Uani 1 1 d . . . . .
H22 H 0.034708 0.730022 0.369003 0.035 Uiso 1 1 calc R U . . .
C23 C 0.7381(10) 0.3317(12) 0.0073(5) 0.058(3) Uani 1 1 d . . . . .
C24 C 0.9667(10) 0.4401(11) 0.0694(5) 0.053(3) Uani 1 1 d . . . . .
C35 C 0.9690(10) 0.6926(10) 0.1029(5) 0.056(3) Uani 1 1 d . . . . .
H35A H 1.006285 0.769868 0.113728 0.084 Uiso 1 1 calc R U . . .
H35B H 1.041707 0.657104 0.097855 0.084 Uiso 1 1 calc R U . . .
H35C H 0.914221 0.683811 0.064855 0.084 Uiso 1 1 calc R U . . .
C36 C 0.8727(10) 0.6988(10) 0.2033(4) 0.048(3) Uani 1 1 d . . . . .
H36 H 0.909403 0.773828 0.213169 0.058 Uiso 1 1 calc R U . . .
C37 C 0.7972(10) 0.6279(9) 0.2389(4) 0.045(3) Uani 1 1 d . . . . .
H37 H 0.770556 0.642916 0.278183 0.054 Uiso 1 1 calc R U . . .
N7 N 0.7668(7) 0.5287(7) 0.2061(3) 0.0353(18) Uani 1 1 d . . . . .
C39 C 0.6906(8) 0.4316(8) 0.2268(4) 0.034(2) Uani 1 1 d . . . . .
C40 C 0.5679(9) 0.4312(9) 0.2502(4) 0.038(2) Uani 1 1 d . . . . .
H40 H 0.538006 0.495604 0.253402 0.045 Uiso 1 1 calc R U . . .
C41 C 0.4903(9) 0.3341(9) 0.2688(4) 0.040(2) Uani 1 1 d . . . . .
H41 H 0.407426 0.332476 0.285589 0.048 Uiso 1 1 calc R U . . .
C42 C 0.5330(9) 0.2398(8) 0.2629(4) 0.036(2) Uani 1 1 d . . . . .
C43 C 0.6572(9) 0.2422(9) 0.2405(4) 0.040(2) Uani 1 1 d . . . . .
H43 H 0.687784 0.178124 0.237376 0.048 Uiso 1 1 calc R U . . .
C44 C 0.7356(9) 0.3394(9) 0.2229(4) 0.043(3) Uani 1 1 d . . . . .
H44 H 0.820615 0.341944 0.208061 0.051 Uiso 1 1 calc R U . . .
Ir1 Ir 0.33929(3) 0.65774(3) 0.53424(2) 0.02277(9) Uani 1 1 d . . . . .
Ir2 Ir 0.78178(4) 0.42353(4) 0.07792(2) 0.04360(13) Uani 1 1 d . . . . .
C6 C 0.3783(7) 0.7525(6) 0.4597(4) 0.0215(16) Uani 1 1 d . . . . .
N2 N 0.4171(7) 0.7239(6) 0.4058(3) 0.0287(16) Uani 1 1 d . . . . .
C16 C 0.1474(7) 0.6815(6) 0.5281(3) 0.0208(16) Uani 1 1 d . . . . .
N4 N 0.0878(6) 0.7270(5) 0.5714(3) 0.0219(14) Uani 1 1 d . . . . .
C28 C 0.5797(9) 0.3998(10) 0.0928(4) 0.048(3) Uani 1 1 d . . . . .
C38 C 0.8206(9) 0.5387(9) 0.1507(4) 0.039(2) Uani 1 1 d . . . . .
N8 N 0.8870(8) 0.6436(7) 0.1507(4) 0.042(2) Uani 1 1 d . . . . .
O1 O 0.2548(6) 0.4924(5) 0.6267(3) 0.0360(15) Uani 1 1 d . . . . .
O2 O 0.6294(6) 0.6545(6) 0.5501(4) 0.052(2) Uani 1 1 d . . . . .
O3 O 0.2303(7) 1.1002(6) 0.6988(3) 0.0454(17) Uani 1 1 d . . . . .
O4 O 0.0277(6) 1.0887(5) 0.6366(3) 0.0372(15) Uani 1 1 d . . . . .
O5 O 0.2203(6) 1.2328(5) 0.6261(3) 0.0334(14) Uani 1 1 d . . . . .
O6 O 0.1853(9) 0.3572(7) 0.2583(4) 0.071(2) Uani 1 1 d . . . . .
O7 O 0.0685(8) 0.4620(8) 0.2007(3) 0.071(3) Uani 1 1 d . . . . .
O8 O 0.3006(8) 0.5344(8) 0.2365(4) 0.070(3) Uani 1 1 d . . . . .
O9 O 0.7110(9) 0.2827(10) -0.0384(4) 0.092(3) Uani 1 1 d . . . . .
O10 O 1.0736(7) 0.4449(9) 0.0616(3) 0.071(3) Uani 1 1 d . . . . .
O14 O 0.3063(6) 0.1067(6) 0.2358(3) 0.0473(18) Uani 1 1 d . . . . .
O15 O 0.3877(6) 0.1271(6) 0.3409(3) 0.0454(18) Uani 1 1 d . . . . .
O16 O 0.4872(8) 1.0311(6) 0.2667(4) 0.058(2) Uani 1 1 d . . . . .
S1 S 0.1735(2) 1.12283(17) 0.64150(10) 0.0292(5) Uani 1 1 d . . . . .
S2 S 0.1732(2) 0.4656(2) 0.24558(11) 0.0432(6) Uani 1 1 d . . . . .
S4 S 0.4223(2) 0.1167(2) 0.27825(11) 0.0409(6) Uani 1 1 d . . . . .
O11A O 0.632(2) 0.9925(15) 0.1285(8) 0.103(4) Uani 0.578(8) 1 d D U P A 1
O12A O 0.734(2) 0.9650(19) 0.0214(11) 0.111(5) Uani 0.578(8) 1 d D U P A 1
O13A O 0.853(2) 0.9608(19) 0.1134(10) 0.125(5) Uani 0.578(8) 1 d D U P A 1
C25A C 0.527(2) 0.1881(17) 0.0977(11) 0.041(4) Uani 0.578(8) 1 d D U P A 1
H25A H 0.619766 0.198176 0.086768 0.062 Uiso 0.578(8) 1 calc R U P A 1
H25B H 0.515849 0.153971 0.136349 0.062 Uiso 0.578(8) 1 calc R U P A 1
H25C H 0.467474 0.141763 0.066186 0.062 Uiso 0.578(8) 1 calc R U P A 1
C26A C 0.3737(16) 0.3082(16) 0.1181(8) 0.035(3) Uani 0.578(8) 1 d D U P A 1
H26A H 0.298509 0.252937 0.127192 0.042 Uiso 0.578(8) 1 calc R U P A 1
C27A C 0.3801(17) 0.4119(15) 0.1175(8) 0.035(3) Uani 0.578(8) 1 d D U P A 1
H27A H 0.310238 0.445650 0.125418 0.042 Uiso 0.578(8) 1 calc R U P A 1
N5A N 0.5097(18) 0.4639(13) 0.1030(9) 0.038(3) Uani 0.578(8) 1 d D U P A 1
N6A N 0.4954(16) 0.2940(14) 0.1033(9) 0.034(3) Uani 0.578(8) 1 d D U P A 1
C29A C 0.555(2) 0.5772(15) 0.0979(9) 0.044(3) Uani 0.578(8) 1 d D U P A 1
C30A C 0.540(2) 0.6473(17) 0.1458(9) 0.051(3) Uani 0.578(8) 1 d D U P A 1
H30A H 0.500695 0.619417 0.181371 0.061 Uiso 0.578(8) 1 calc R U P A 1
C31A C 0.584(2) 0.7578(17) 0.1411(9) 0.056(3) Uani 0.578(8) 1 d D U P A 1
H31A H 0.572542 0.804787 0.173821 0.067 Uiso 0.578(8) 1 calc R U P A 1
C32A C 0.643(2) 0.8016(17) 0.0924(10) 0.061(3) Uani 0.578(8) 1 d D U P A 1
C33A C 0.666(2) 0.7316(16) 0.0449(9) 0.057(3) Uani 0.578(8) 1 d D U P A 1
H33A H 0.712143 0.760155 0.010971 0.068 Uiso 0.578(8) 1 calc R U P A 1
C34A C 0.620(3) 0.6205(16) 0.0486(10) 0.053(3) Uani 0.578(8) 1 d D U P A 1
H34A H 0.633209 0.573221 0.016448 0.063 Uiso 0.578(8) 1 calc R U P A 1
S3A S 0.6988(10) 0.9462(6) 0.0877(3) 0.087(2) Uani 0.578(8) 1 d . U P A 1
O11B O 0.658(3) 0.984(2) 0.0200(12) 0.099(5) Uani 0.422(8) 1 d D U P A 2
O12B O 0.902(2) 0.971(2) 0.0519(14) 0.118(6) Uani 0.422(8) 1 d D U P A 2
O13B O 0.762(3) 1.024(2) 0.1210(11) 0.106(5) Uani 0.422(8) 1 d D U P A 2
C25B C 0.502(3) 0.213(2) 0.0925(16) 0.043(5) Uani 0.422(8) 1 d D U P A 2
H25D H 0.417015 0.161496 0.097455 0.064 Uiso 0.422(8) 1 calc R U P A 2
H25E H 0.533575 0.199643 0.052546 0.064 Uiso 0.422(8) 1 calc R U P A 2
H25F H 0.568050 0.205251 0.123920 0.064 Uiso 0.422(8) 1 calc R U P A 2
C26B C 0.365(2) 0.346(2) 0.1098(13) 0.039(3) Uani 0.422(8) 1 d D U P A 2
H26B H 0.285030 0.293780 0.117003 0.047 Uiso 0.422(8) 1 calc R U P A 2
C27B C 0.381(2) 0.451(2) 0.1097(12) 0.040(3) Uani 0.422(8) 1 d D U P A 2
H27B H 0.315858 0.489874 0.116789 0.048 Uiso 0.422(8) 1 calc R U P A 2
N5B N 0.514(2) 0.4936(17) 0.0969(13) 0.042(3) Uani 0.422(8) 1 d D U P A 2
N6B N 0.485(2) 0.324(2) 0.0978(14) 0.039(3) Uani 0.422(8) 1 d D U P A 2
C29B C 0.575(3) 0.6035(19) 0.0895(13) 0.048(3) Uani 0.422(8) 1 d D U P A 2
C30B C 0.558(3) 0.681(2) 0.1326(12) 0.054(3) Uani 0.422(8) 1 d D U P A 2
H30B H 0.505671 0.660537 0.166023 0.065 Uiso 0.422(8) 1 calc R U P A 2
C31B C 0.620(3) 0.789(2) 0.1255(13) 0.059(3) Uani 0.422(8) 1 d D U P A 2
H31B H 0.615701 0.841436 0.156505 0.071 Uiso 0.422(8) 1 calc R U P A 2
C32B C 0.687(3) 0.821(2) 0.0764(12) 0.068(3) Uani 0.422(8) 1 d D U P A 2
C33B C 0.701(3) 0.743(2) 0.0311(13) 0.060(3) Uani 0.422(8) 1 d D U P A 2
H33B H 0.748602 0.765033 -0.003599 0.072 Uiso 0.422(8) 1 calc R U P A 2
C34B C 0.644(4) 0.635(2) 0.0387(13) 0.053(3) Uani 0.422(8) 1 d D U P A 2
H34B H 0.651558 0.582024 0.008542 0.063 Uiso 0.422(8) 1 calc R U P A 2
S3B S 0.7688(13) 0.9581(11) 0.0607(6) 0.094(3) Uani 0.422(8) 1 d . U P A 2
Na1 Na 0.1085(4) 0.1724(4) 0.23994(18) 0.0485(10) Uani 1 1 d . . . . .
Na2A Na 0.397(4) 0.948(2) 0.1037(14) 0.177(7) Uani 0.355(14) 1 d . U P A 1
Na2B Na 0.3870(17) 0.9248(11) 0.1625(7) 0.158(6) Uani 0.645(14) 1 d . U P A 2
OW2A O -0.037(3) 0.005(2) 0.2147(12) 0.080(8) Uani 0.38(2) 1 d . U P B 1
OW2B O -0.1131(16) 0.0655(16) 0.2323(7) 0.082(6) Uani 0.62(2) 1 d . U P B 2
OW1 O 0.1210(6) 0.1241(5) 0.3427(3) 0.0416(16) Uani 1 1 d . . . C 2
OW4A O 0.173(2) 0.9650(14) 0.1809(8) 0.053(6) Uani 0.44(2) 1 d . U P A 1
OW4B O 0.2596(14) 0.9412(10) 0.1844(6) 0.043(4) Uani 0.56(2) 1 d . U P A 2
OW5 O 0.963(3) 1.1591(15) 0.0272(10) 0.231(10) Uani 1 1 d . . . . .
OW6 O 0.1286(13) 0.8816(10) 0.2625(6) 0.138(6) Uani 1 1 d . . . . .
OW7 O 0.2875(10) 0.7592(10) 0.2010(6) 0.107(4) Uani 1 1 d . . . . .
OW3A O 0.136(3) 0.991(3) 0.0997(13) 0.134(12) Uani 0.450(19) 1 d . U P A 1
OW3B O 0.0395(15) 1.2327(11) 0.1511(6) 0.060(5) Uani 0.550(19) 1 d . . P A 2

loop_
_atom_site_aniso_label
_atom_site_aniso_U_11
_atom_site_aniso_U_22
_atom_site_aniso_U_33
_atom_site_aniso_U_23
_atom_site_aniso_U_13
_atom_site_aniso_U_12
C1 0.022(4) 0.037(5) 0.035(5) -0.002(4) -0.004(4) 0.006(4)
C2 0.042(6) 0.027(5) 0.049(6) 0.010(4) 0.002(5) 0.009(4)
C3 0.021(4) 0.039(5) 0.035(5) -0.005(4) 0.012(4) 0.009(4)
C4 0.023(4) 0.038(5) 0.030(5) 0.002(4) 0.003(4) -0.001(4)
C5 0.025(4) 0.030(4) 0.025(4) 0.002(3) 0.002(3) -0.007(4)
N1 0.019(3) 0.024(3) 0.026(4) 0.005(3) 0.002(3) -0.001(3)
C7 0.016(4) 0.017(4) 0.030(4) 0.001(3) 0.004(3) 0.001(3)
C8 0.029(4) 0.026(4) 0.028(4) 0.003(3) -0.004(3) 0.010(4)
C9 0.025(4) 0.031(5) 0.033(5) 0.000(4) -0.004(4) 0.012(4)
C10 0.021(4) 0.020(4) 0.031(5) -0.006(3) -0.001(3) 0.007(3)
C11 0.021(4) 0.024(4) 0.030(4) 0.004(3) -0.001(3) 0.002(3)
C12 0.019(4) 0.021(4) 0.034(5) 0.004(3) 0.000(3) 0.006(3)
C13 0.025(4) 0.039(5) 0.020(4) 0.003(4) 0.002(3) 0.002(4)
C14 0.019(4) 0.023(4) 0.030(4) 0.002(3) 0.005(3) 0.004(3)
C15 0.017(4) 0.028(4) 0.023(4) 0.003(3) 0.005(3) 0.007(3)
N3 0.017(3) 0.027(3) 0.020(3) 0.004(3) 0.006(3) 0.002(3)
C17 0.015(4) 0.026(4) 0.025(4) 0.002(3) 0.002(3) 0.003(3)
C18 0.018(4) 0.023(4) 0.029(4) 0.004(3) 0.003(3) -0.002(3)
C19 0.016(4) 0.025(4) 0.035(5) -0.006(4) 0.007(3) -0.004(3)
C20 0.024(4) 0.038(5) 0.041(5) -0.011(4) -0.007(4) 0.017(4)
C21 0.040(5) 0.061(6) 0.020(4) 0.001(4) -0.001(4) 0.026(5)
C22 0.023(4) 0.049(5) 0.019(4) 0.005(4) 0.003(3) 0.017(4)
C23 0.028(5) 0.113(10) 0.029(6) -0.003(6) 0.008(4) 0.011(6)
C24 0.031(6) 0.094(9) 0.035(6) 0.020(6) 0.011(4) 0.012(6)
C35 0.031(5) 0.089(9) 0.041(6) 0.030(6) 0.005(4) -0.002(6)
C36 0.042(6) 0.065(7) 0.032(5) 0.005(5) -0.008(4) 0.006(5)
C37 0.036(6) 0.068(7) 0.023(5) 0.009(5) -0.006(4) -0.002(5)
N7 0.024(4) 0.055(5) 0.023(4) 0.006(3) 0.001(3) 0.001(4)
C39 0.025(4) 0.061(6) 0.015(4) 0.008(4) 0.001(3) 0.005(4)
C40 0.027(5) 0.058(6) 0.026(5) 0.001(4) 0.004(4) 0.006(4)
C41 0.028(5) 0.067(7) 0.026(5) 0.008(5) 0.009(4) 0.007(5)
C42 0.025(5) 0.060(6) 0.021(4) 0.011(4) -0.001(3) 0.006(4)
C43 0.024(5) 0.068(7) 0.033(5) 0.019(5) 0.006(4) 0.015(5)
C44 0.023(5) 0.073(7) 0.035(5) 0.023(5) 0.005(4) 0.012(5)
Ir1 0.01640(15) 0.02437(16) 0.02708(18) 0.00176(12) 0.00068(12) 0.00435(12)
Ir2 0.0235(2) 0.0813(3) 0.0244(2) 0.00363(19) 0.00791(14) 0.00881(19)
C6 0.014(4) 0.022(4) 0.028(4) -0.004(3) 0.002(3) 0.003(3)
N2 0.019(3) 0.031(4) 0.035(4) -0.003(3) 0.006(3) 0.003(3)
C16 0.019(4) 0.020(4) 0.020(4) 0.000(3) 0.001(3) 0.000(3)
N4 0.023(3) 0.025(3) 0.017(3) -0.001(3) 0.004(3) 0.003(3)
C28 0.023(5) 0.093(9) 0.024(5) -0.004(5) 0.001(4) 0.009(5)
C38 0.022(4) 0.074(7) 0.019(4) 0.014(4) 0.000(3) 0.006(5)
N8 0.028(4) 0.060(6) 0.033(5) 0.013(4) -0.002(3) -0.001(4)
O1 0.037(4) 0.038(4) 0.032(3) 0.013(3) 0.002(3) 0.005(3)
O2 0.018(3) 0.066(5) 0.075(5) 0.010(4) -0.006(3) 0.018(3)
O3 0.061(5) 0.058(4) 0.027(3) -0.004(3) -0.003(3) 0.035(4)
O4 0.027(3) 0.043(4) 0.039(4) -0.007(3) 0.009(3) 0.005(3)
O5 0.024(3) 0.033(3) 0.044(4) -0.003(3) -0.007(3) 0.010(3)
O6 0.093(7) 0.070(6) 0.059(5) -0.013(4) 0.027(5) 0.038(5)
O7 0.069(6) 0.130(8) 0.029(4) -0.023(4) -0.003(4) 0.058(6)
O8 0.043(5) 0.110(7) 0.048(5) -0.015(5) 0.027(4) 0.005(5)
O9 0.056(6) 0.161(10) 0.052(6) -0.038(6) 0.013(4) 0.022(6)
O10 0.026(4) 0.147(9) 0.045(5) 0.017(5) 0.013(3) 0.026(5)
O14 0.034(4) 0.078(5) 0.026(4) 0.007(3) 0.005(3) 0.006(4)
O15 0.036(4) 0.070(5) 0.025(3) 0.019(3) 0.004(3) -0.001(3)
O16 0.056(5) 0.060(5) 0.065(5) 0.024(4) 0.025(4) 0.021(4)
S1 0.0291(11) 0.0286(11) 0.0303(11) -0.0010(9) 0.0015(9) 0.0086(9)
S2 0.0352(13) 0.0735(19) 0.0263(12) -0.0116(12) 0.0000(10) 0.0271(13)
S4 0.0304(12) 0.0594(16) 0.0332(13) 0.0153(11) 0.0049(10) 0.0092(11)
O11A 0.135(9) 0.087(8) 0.081(8) -0.001(7) 0.023(8) 0.012(8)
O12A 0.109(10) 0.117(9) 0.095(9) 0.007(9) 0.008(10) 0.003(9)
O13A 0.123(10) 0.125(10) 0.105(9) -0.002(9) 0.003(9) -0.008(9)
C25A 0.038(6) 0.063(8) 0.028(6) 0.009(6) -0.001(6) 0.022(6)
C26A 0.029(4) 0.065(7) 0.017(5) 0.017(5) 0.005(4) 0.019(5)
C27A 0.027(4) 0.066(7) 0.017(5) 0.012(5) 0.004(4) 0.019(5)
N5A 0.031(4) 0.069(6) 0.016(4) 0.013(5) 0.000(3) 0.017(5)
N6A 0.028(5) 0.062(7) 0.017(5) 0.013(5) 0.002(4) 0.019(5)
C29A 0.036(5) 0.076(6) 0.024(5) 0.010(5) -0.001(4) 0.020(5)
C30A 0.043(5) 0.077(6) 0.034(6) 0.013(5) -0.001(5) 0.017(5)
C31A 0.050(6) 0.078(6) 0.039(6) 0.016(5) 0.001(5) 0.016(5)
C32A 0.058(5) 0.082(5) 0.040(5) 0.015(5) 0.000(4) 0.013(5)
C33A 0.049(6) 0.084(6) 0.033(5) 0.015(5) -0.002(5) 0.009(5)
C34A 0.044(6) 0.082(6) 0.031(6) 0.011(5) -0.004(5) 0.013(5)
S3A 0.107(5) 0.085(4) 0.058(4) 0.009(3) 0.013(3) 0.001(4)
O11B 0.093(9) 0.107(10) 0.089(9) -0.003(8) -0.010(10) 0.016(9)
O12B 0.095(10) 0.124(11) 0.120(11) -0.016(10) 0.001(7) 0.006(7)
O13B 0.118(10) 0.107(8) 0.082(8) -0.007(8) -0.008(8) 0.011(9)
C25B 0.029(9) 0.071(7) 0.032(9) 0.012(7) 0.002(8) 0.018(6)
C26B 0.030(4) 0.072(6) 0.020(5) 0.012(5) 0.003(4) 0.019(5)
C27B 0.031(4) 0.073(6) 0.019(5) 0.011(5) 0.000(4) 0.019(5)
N5B 0.032(4) 0.077(5) 0.019(5) 0.007(5) 0.000(4) 0.018(4)
N6B 0.029(4) 0.070(7) 0.020(5) 0.012(5) 0.002(4) 0.017(5)
C29B 0.039(5) 0.078(5) 0.028(5) 0.011(4) -0.005(4) 0.017(4)
C30B 0.047(5) 0.082(5) 0.035(5) 0.007(4) -0.002(4) 0.019(4)
C31B 0.053(6) 0.083(5) 0.043(5) 0.009(5) -0.004(4) 0.018(5)
C32B 0.063(5) 0.091(5) 0.046(5) 0.007(4) 0.000(4) 0.010(4)
C33B 0.052(6) 0.086(5) 0.037(5) 0.012(4) -0.006(5) 0.011(5)
C34B 0.043(6) 0.085(5) 0.029(5) 0.010(4) -0.003(4) 0.014(5)
S3B 0.077(5) 0.116(5) 0.078(5) -0.007(5) -0.004(4) 0.008(4)
Na1 0.035(2) 0.067(3) 0.042(2) 0.005(2) 0.0041(17) 0.011(2)
Na2A 0.267(17) 0.151(12) 0.150(13) 0.051(11) 0.114(13) 0.095(13)
Na2B 0.250(15) 0.133(9) 0.144(11) 0.071(8) 0.119(11) 0.113(10)
OW2A 0.072(16) 0.085(16) 0.061(14) 0.015(12) -0.013(12) -0.021(12)
OW2B 0.057(10) 0.102(13) 0.063(9) 0.007(9) 0.002(7) -0.027(8)
OW1 0.040(4) 0.052(4) 0.033(4) 0.000(3) 0.011(3) 0.009(3)
OW4A 0.064(13) 0.038(9) 0.054(10) 0.000(7) 0.003(9) 0.008(8)
OW4B 0.035(8) 0.042(7) 0.053(8) -0.018(6) 0.005(6) 0.014(6)
OW5 0.32(3) 0.141(15) 0.22(2) 0.048(14) 0.063(19) 0.017(16)
OW6 0.121(10) 0.125(10) 0.122(10) -0.044(8) 0.067(8) -0.058(8)
OW7 0.068(7) 0.116(9) 0.135(10) -0.025(8) 0.033(7) 0.022(6)
OW3A 0.137(19) 0.153(19) 0.096(16) -0.005(14) -0.032(14) 0.018(14)
OW3B 0.073(11) 0.052(9) 0.038(8) 0.015(6) -0.028(7) -0.012(7)

loop_
_atom_type_symbol
_atom_type_description
_atom_type_scat_dispersion_real
_atom_type_scat_dispersion_imag
_atom_type_scat_source
C C 0.0033 0.0016 'International Tables Vol C Tables 4.2.6.8 and 6.1.1.4'
H H 0.0000 0.0000 'International Tables Vol C Tables 4.2.6.8 and 6.1.1.4'
Ir Ir -1.4442 7.9887 'International Tables Vol C Tables 4.2.6.8 and 6.1.1.4'
N N 0.0061 0.0033 'International Tables Vol C Tables 4.2.6.8 and 6.1.1.4'
O O 0.0106 0.0060 'International Tables Vol C Tables 4.2.6.8 and 6.1.1.4'
S S 0.1246 0.1234 'International Tables Vol C Tables 4.2.6.8 and 6.1.1.4'
Na Na 0.0362 0.0249 'International Tables Vol C Tables 4.2.6.8 and 6.1.1.4'

loop_
_geom_angle_atom_site_label_1
_geom_angle_atom_site_label_2
_geom_angle_atom_site_label_3
_geom_angle
_geom_angle_site_symmetry_1
_geom_angle_site_symmetry_3
_geom_angle_publ_flag
O1 C1 Ir1 174.7(8) . . ?
O2 C2 Ir1 178.9(9) . . ?
N2 C3 H3A 109.5 . . ?
N2 C3 H3B 109.5 . . ?
H3A C3 H3B 109.5 . . ?
N2 C3 H3C 109.5 . . ?
H3A C3 H3C 109.5 . . ?
H3B C3 H3C 109.5 . . ?
C5 C4 N2 107.7(8) . . ?
C5 C4 H4 126.2 . . ?
N2 C4 H4 126.2 . . ?
C4 C5 N1 105.5(8) . . ?
C4 C5 H5 127.2 . . ?
N1 C5 H5 127.2 . . ?
C6 N1 C5 110.7(7) . . ?
C6 N1 C7 125.7(7) . . ?
C5 N1 C7 123.5(7) . . ?
C12 C7 C8 121.1(7) . . ?
C12 C7 N1 120.0(7) . . ?
C8 C7 N1 118.9(7) . . ?
C9 C8 C7 119.3(8) . . ?
C9 C8 H8 120.4 . . ?
C7 C8 H8 120.4 . . ?
C8 C9 C10 120.0(7) . . ?
C8 C9 H9 120.0 . . ?
C10 C9 H9 120.0 . . ?
C11 C10 C9 120.5(7) . . ?
C11 C10 S1 120.1(6) . . ?
C9 C10 S1 119.3(6) . . ?
C10 C11 C12 119.6(8) . . ?
C10 C11 H11 120.2 . . ?
C12 C11 H11 120.2 . . ?
C7 C12 C11 119.5(7) . . ?
C7 C12 H12 120.3 . . ?
C11 C12 H12 120.3 . . ?
N4 C13 H13A 109.5 . . ?
N4 C13 H13B 109.5 . . ?
H13A C13 H13B 109.5 . . ?
N4 C13 H13C 109.5 . . ?
H13A C13 H13C 109.5 . . ?
H13B C13 H13C 109.5 . . ?
C15 C14 N4 107.1(7) . . ?
C15 C14 H14 126.5 . . ?
N4 C14 H14 126.5 . . ?
C14 C15 N3 106.1(7) . . ?
C14 C15 H15 126.9 . . ?
N3 C15 H15 126.9 . . ?
C16 N3 C15 111.4(6) . . ?
C16 N3 C17 123.9(6) . . ?
C15 N3 C17 124.7(6) . . ?
C18 C17 C22 121.7(8) . . ?
C18 C17 N3 118.6(7) . . ?
C22 C17 N3 119.7(7) . . ?
C17 C18 C19 119.4(8) . . ?
C17 C18 H18 120.3 . . ?
C19 C18 H18 120.3 . . ?
C20 C19 C18 119.8(8) . . ?
C20 C19 H19 120.1 . . ?
C18 C19 H19 120.1 . . ?
C19 C20 C21 121.0(8) . . ?
C19 C20 S2 120.4(6) . . ?
C21 C20 S2 118.4(7) . . ?
C22 C21 C20 118.8(8) . . ?
C22 C21 H21 120.6 . . ?
C20 C21 H21 120.6 . . ?
C17 C22 C21 119.3(8) . . ?
C17 C22 H22 120.4 . . ?
C21 C22 H22 120.4 . . ?
O9 C23 Ir2 174.5(13) . . ?
O10 C24 Ir2 175.7(12) . . ?
N8 C35 H35A 109.5 . . ?
N8 C35 H35B 109.5 . . ?
H35A C35 H35B 109.5 . . ?
N8 C35 H35C 109.5 . . ?
H35A C35 H35C 109.5 . . ?
H35B C35 H35C 109.5 . . ?
C37 C36 N8 108.1(10) . . ?
C37 C36 H36 125.9 . . ?
N8 C36 H36 125.9 . . ?
C36 C37 N7 105.5(9) . . ?
C36 C37 H37 127.2 . . ?
N7 C37 H37 127.2 . . ?
C38 N7 C37 110.7(8) . . ?
C38 N7 C39 124.9(8) . . ?
C37 N7 C39 124.5(8) . . ?
C44 C39 C40 121.2(9) . . ?
C44 C39 N7 120.3(8) . . ?
C40 C39 N7 118.5(9) . . ?
C41 C40 C39 118.5(10) . . ?
C41 C40 H40 120.8 . . ?
C39 C40 H40 120.8 . . ?
C42 C41 C40 120.6(9) . . ?
C42 C41 H41 119.7 . . ?
C40 C41 H41 119.7 . . ?
C41 C42 C43 120.1(9) . . ?
C41 C42 S4 118.6(7) . . ?
C43 C42 S4 121.1(8) . . ?
C44 C43 C42 119.3(10) . . ?
C44 C43 H43 120.3 . . ?
C42 C43 H43 120.3 . . ?
C39 C44 C43 120.3(9) . . ?
C39 C44 H44 119.9 . . ?
C43 C44 H44 119.9 . . ?
C2 Ir1 C1 92.5(4) . . ?
C2 Ir1 C16 172.7(4) . . ?
C1 Ir1 C16 90.3(3) . . ?
C2 Ir1 C6 91.1(4) . . ?
C1 Ir1 C6 172.3(3) . . ?
C16 Ir1 C6 86.9(3) . . ?
C23 Ir2 C24 91.6(5) . . ?
C23 Ir2 C38 173.1(5) . . ?
C24 Ir2 C38 91.3(4) . . ?
C23 Ir2 C28 90.1(4) . . ?
C24 Ir2 C28 176.0(4) . . ?
C38 Ir2 C28 87.5(4) . . ?
N2 C6 N1 104.7(7) . . ?
N2 C6 Ir1 127.4(6) . . ?
N1 C6 Ir1 127.1(6) . . ?
C6 N2 C4 111.4(7) . . ?
C6 N2 C3 125.6(7) . . ?
C4 N2 C3 122.9(7) . . ?
N4 C16 N3 104.6(6) . . ?
N4 C16 Ir1 126.8(5) . . ?
N3 C16 Ir1 128.0(6) . . ?
C16 N4 C14 110.7(6) . . ?
C16 N4 C13 125.6(7) . . ?
C14 N4 C13 123.6(7) . . ?
N5A C28 N6A 104.8(12) . . ?
N6B C28 N5B 100.6(16) . . ?
N6B C28 Ir2 137.5(14) . . ?
N5A C28 Ir2 132.3(11) . . ?
N6A C28 Ir2 122.2(9) . . ?
N5B C28 Ir2 121.8(11) . . ?
N8 C38 N7 104.7(9) . . ?
N8 C38 Ir2 127.4(6) . . ?
N7 C38 Ir2 127.1(7) . . ?
C38 N8 C36 110.9(8) . . ?
C38 N8 C35 125.5(9) . . ?
C36 N8 C35 123.5(9) . . ?
S2 O6 Na1 148.5(6) . . ?
S4 O14 Na1 133.2(4) . . ?
S4 O16 Na2B 109.0(5) 1_565 . ?
O5 S1 O3 113.8(4) . . ?
O5 S1 O4 111.0(4) . . ?
O3 S1 O4 113.1(4) . . ?
O5 S1 C10 106.9(4) . . ?
O3 S1 C10 106.0(4) . . ?
O4 S1 C10 105.4(4) . . ?
O8 S2 O7 117.3(6) . . ?
O8 S2 O6 110.3(6) . . ?
O7 S2 O6 111.7(6) . . ?
O8 S2 C20 104.1(5) . . ?
O7 S2 C20 107.4(4) . . ?
O6 S2 C20 105.0(5) . . ?
O16 S4 O15 113.4(4) 1_545 . ?
O16 S4 O14 111.5(5) 1_545 . ?
O15 S4 O14 111.5(4) . . ?
O16 S4 C42 108.1(5) 1_545 . ?
O15 S4 C42 107.2(4) . . ?
O14 S4 C42 104.6(4) . . ?
S3A O11A Na2A 112.4(13) . . ?
N6A C25A Na2A 140.7(14) . 1_545 ?
N6A C25A H25A 109.5 . . ?
Na2A C25A H25A 109.7 1_545 . ?
N6A C25A H25B 109.5 . . ?
Na2A C25A H25B 58.4 1_545 . ?
H25A C25A H25B 109.5 . . ?
N6A C25A H25C 109.5 . . ?
Na2A C25A H25C 54.0 1_545 . ?
H25A C25A H25C 109.5 . . ?
H25B C25A H25C 109.5 . . ?
C27A C26A N6A 107.5(13) . . ?
C27A C26A H26A 126.3 . . ?
N6A C26A H26A 126.3 . . ?
C26A C27A N5A 107.2(13) . . ?
C26A C27A H27A 126.4 . . ?
N5A C27A H27A 126.4 . . ?
C28 N5A C27A 112.9(14) . . ?
C28 N5A C29A 123.3(14) . . ?
C27A N5A C29A 123.7(15) . . ?
C26A N6A C28 107.5(13) . . ?
C26A N6A C25A 124.1(15) . . ?
C28 N6A C25A 128.3(14) . . ?
C34A C29A C30A 118.6(16) . . ?
C34A C29A N5A 122.3(14) . . ?
C30A C29A N5A 119.1(15) . . ?
C31A C30A C29A 119.3(17) . . ?
C31A C30A H30A 120.3 . . ?
C29A C30A H30A 120.3 . . ?
C32A C31A C30A 122.9(18) . . ?
C32A C31A H31A 118.6 . . ?
C30A C31A H31A 118.6 . . ?
C31A C32A C33A 118.6(18) . . ?
C31A C32A S3A 121.7(16) . . ?
C33A C32A S3A 119.7(16) . . ?
C34A C33A C32A 118.9(18) . . ?
C34A C33A H33A 120.5 . . ?
C32A C33A H33A 120.5 . . ?
C29A C34A C33A 121.6(16) . . ?
C29A C34A H34A 119.2 . . ?
C33A C34A H34A 119.2 . . ?
O11A S3A O12A 134.7(14) . . ?
O11A S3A O13A 109.9(13) . . ?
O12A S3A O13A 94.8(13) . . ?
O11A S3A C32A 107.0(11) . . ?
O12A S3A C32A 106.3(12) . . ?
O13A S3A C32A 97.8(11) . . ?
O11A S3A Na2A 44.1(11) . . ?
O12A S3A Na2A 110.2(12) . . ?
O13A S3A Na2A 152.7(11) . . ?
C32A S3A Na2A 85.7(9) . . ?
N6B C25B H25D 109.5 . . ?
N6B C25B H25E 109.5 . . ?
H25D C25B H25E 109.5 . . ?
N6B C25B H25F 109.5 . . ?
H25D C25B H25F 109.5 . . ?
H25E C25B H25F 109.5 . . ?
C27B C26B N6B 107.6(18) . . ?
C27B C26B H26B 126.2 . . ?
N6B C26B H26B 126.2 . . ?
C26B C27B N5B 105.9(17) . . ?
C26B C27B H27B 127.0 . . ?
N5B C27B H27B 127.0 . . ?
C27B N5B C29B 126(2) . . ?
C27B N5B C28 107.3(16) . . ?
C29B N5B C28 126.4(19) . . ?
C28 N6B C26B 118(2) . . ?
C28 N6B C25B 119(2) . . ?
C26B N6B C25B 122.5(19) . . ?
C34B C29B C30B 120.1(19) . . ?
C34B C29B N5B 121.4(18) . . ?
C30B C29B N5B 118.4(19) . . ?
C31B C30B C29B 118(2) . . ?
C31B C30B H30B 120.9 . . ?
C29B C30B H30B 120.9 . . ?
C32B C31B C30B 122(2) . . ?
C32B C31B H31B 118.8 . . ?
C30B C31B H31B 118.8 . . ?
C31B C32B C33B 120(2) . . ?
C31B C32B S3B 127(2) . . ?
C33B C32B S3B 113(2) . . ?
C34B C33B C32B 118(2) . . ?
C34B C33B H33B 120.8 . . ?
C32B C33B H33B 120.8 . . ?
C29B C34B C33B 120.9(19) . . ?
C29B C34B H34B 119.6 . . ?
C33B C34B H34B 119.6 . . ?
O12B S3B O11B 130(2) . . ?
O12B S3B O13B 106.3(16) . . ?
O11B S3B O13B 102.4(18) . . ?
O12B S3B C32B 112.3(18) . . ?
O11B S3B C32B 99.1(15) . . ?
O13B S3B C32B 103.4(15) . . ?
OW3B Na1 O6 79.0(4) 1_545 . ?
O6 Na1 OW2A 159.8(9) . . ?
OW3B Na1 OW2B 81.7(5) 1_545 . ?
O6 Na1 OW2B 128.9(6) . . ?
OW3B Na1 OW1 162.5(5) 1_545 . ?
O6 Na1 OW1 97.5(3) . . ?
OW2B Na1 OW1 87.5(4) . . ?
OW3B Na1 O14 115.4(5) 1_545 . ?
O6 Na1 O14 104.9(3) . . ?
OW2A Na1 O14 94.9(10) . . ?
OW2B Na1 O14 126.1(6) . . ?
OW1 Na1 O14 82.1(2) . . ?
O11A Na2A OW3A 154.2(14) . . ?
O11A Na2A OW4A 129.9(14) . . ?
OW3A Na2A OW4A 37.3(8) . . ?
O11A Na2A C25A 67.3(10) . 1_565 ?
OW3A Na2A C25A 90.6(10) . 1_565 ?
OW4A Na2A C25A 98.8(9) . 1_565 ?
O11A Na2A S3A 23.4(5) . . ?
OW3A Na2A S3A 166.8(12) . . ?
OW4A Na2A S3A 151.6(13) . . ?
C25A Na2A S3A 78.6(9) 1_565 . ?
OW4B Na2B OW7 76.4(8) . . ?
OW4B Na2B O16 82.9(8) . . ?
OW7 Na2B O16 97.6(6) . . ?

loop_
_geom_bond_atom_site_label_1
_geom_bond_atom_site_label_2
_geom_bond_distance
_geom_bond_site_symmetry_2
_geom_bond_publ_flag
C1 O1 1.141(10) . ?
C1 Ir1 1.880(10) . ?
C2 O2 1.150(11) . ?
C2 Ir1 1.876(10) . ?
C3 N2 1.465(11) . ?
C3 H3A 0.9800 . ?
C3 H3B 0.9800 . ?
C3 H3C 0.9800 . ?
C4 C5 1.354(12) . ?
C4 N2 1.370(11) . ?
C4 H4 0.9500 . ?
C5 N1 1.395(10) . ?
C5 H5 0.9500 . ?
N1 C6 1.367(10) . ?
N1 C7 1.435(10) . ?
C7 C12 1.380(11) . ?
C7 C8 1.393(10) . ?
C8 C9 1.379(12) . ?
C8 H8 0.9500 . ?
C9 C10 1.395(11) . ?
C9 H9 0.9500 . ?
C10 C11 1.384(11) . ?
C10 S1 1.776(8) . ?
C11 C12 1.396(11) . ?
C11 H11 0.9500 . ?
C12 H12 0.9500 . ?
C13 N4 1.459(10) . ?
C13 H13A 0.9800 . ?
C13 H13B 0.9800 . ?
C13 H13C 0.9800 . ?
C14 C15 1.351(11) . ?
C14 N4 1.392(10) . ?
C14 H14 0.9500 . ?
C15 N3 1.384(9) . ?
C15 H15 0.9500 . ?
N3 C16 1.360(9) . ?
N3 C17 1.437(10) . ?
C17 C18 1.377(11) . ?
C17 C22 1.377(11) . ?
C18 C19 1.392(11) . ?
C18 H18 0.9500 . ?
C19 C20 1.366(12) . ?
C19 H19 0.9500 . ?
C20 C21 1.407(12) . ?
C20 S2 1.774(9) . ?
C21 C22 1.394(12) . ?
C21 H21 0.9500 . ?
C22 H22 0.9500 . ?
C23 O9 1.150(13) . ?
C23 Ir2 1.877(12) . ?
C24 O10 1.118(12) . ?
C24 Ir2 1.897(10) . ?
C35 N8 1.458(12) . ?
C35 H35A 0.9800 . ?
C35 H35B 0.9800 . ?
C35 H35C 0.9800 . ?
C36 C37 1.355(14) . ?
C36 N8 1.366(13) . ?
C36 H36 0.9500 . ?
C37 N7 1.388(13) . ?
C37 H37 0.9500 . ?
N7 C38 1.372(11) . ?
N7 C39 1.407(12) . ?
C39 C44 1.371(14) . ?
C39 C40 1.397(12) . ?
C40 C41 1.394(13) . ?
C40 H40 0.9500 . ?
C41 C42 1.385(14) . ?
C41 H41 0.9500 . ?
C42 C43 1.396(12) . ?
C42 S4 1.762(10) . ?
C43 C44 1.390(14) . ?
C43 H43 0.9500 . ?
C44 H44 0.9500 . ?
Ir1 C16 2.088(8) . ?
Ir1 C6 2.093(8) . ?
Ir2 C38 2.085(10) . ?
Ir2 C28 2.089(9) . ?
C6 N2 1.342(10) . ?
C16 N4 1.349(10) . ?
C28 N6B 1.21(3) . ?
C28 N5A 1.24(2) . ?
C28 N6A 1.45(2) . ?
C28 N5B 1.52(3) . ?
C38 N8 1.347(13) . ?
O3 S1 1.447(6) . ?
O4 S1 1.465(6) . ?
O5 S1 1.432(6) . ?
O6 S2 1.462(9) . ?
O6 Na1 2.306(10) . ?
O7 S2 1.429(8) . ?
O8 S2 1.423(8) . ?
O14 S4 1.469(7) . ?
O14 Na1 2.408(8) . ?
O15 S4 1.458(7) . ?
O16 S4 1.438(8) 1_565 ?
O16 Na2B 2.65(2) . ?
O11A S3A 1.36(2) . ?
O11A Na2A 2.39(4) . ?
O12A S3A 1.55(2) . ?
O13A S3A 1.64(2) . ?
C25A N6A 1.472(18) . ?
C25A Na2A 3.04(4) 1_545 ?
C25A H25A 0.9800 . ?
C25A H25B 0.9800 . ?
C25A H25C 0.9800 . ?
C26A C27A 1.31(2) . ?
C26A N6A 1.372(16) . ?
C26A H26A 0.9500 . ?
C27A N5A 1.404(16) . ?
C27A H27A 0.9500 . ?
N5A C29A 1.419(18) . ?
C29A C34A 1.377(19) . ?
C29A C30A 1.394(19) . ?
C30A C31A 1.38(2) . ?
C30A H30A 0.9500 . ?
C31A C32A 1.34(2) . ?
C31A H31A 0.9500 . ?
C32A C33A 1.42(2) . ?
C32A S3A 1.80(2) . ?
C33A C34A 1.39(2) . ?
C33A H33A 0.9500 . ?
C34A H34A 0.9500 . ?
S3A Na2A 3.17(3) . ?
O11B S3B 1.54(3) . ?
O12B S3B 1.37(3) . ?
O13B S3B 1.56(3) . ?
C25B N6B 1.47(2) . ?
C25B H25D 0.9800 . ?
C25B H25E 0.9800 . ?
C25B H25F 0.9800 . ?
C26B C27B 1.31(2) . ?
C26B N6B 1.372(19) . ?
C26B H26B 0.9500 . ?
C27B N5B 1.398(18) . ?
C27B H27B 0.9500 . ?
N5B C29B 1.41(2) . ?
C29B C34B 1.38(2) . ?
C29B C30B 1.39(2) . ?
C30B C31B 1.39(3) . ?
C30B H30B 0.9500 . ?
C31B C32B 1.34(3) . ?
C31B H31B 0.9500 . ?
C32B C33B 1.42(2) . ?
C32B S3B 1.81(3) . ?
C33B C34B 1.38(2) . ?
C33B H33B 0.9500 . ?
C34B H34B 0.9500 . ?
Na1 OW3B 2.296(12) 1_545 ?
Na1 OW2A 2.32(2) . ?
Na1 OW2B 2.360(14) . ?
Na1 OW1 2.396(8) . ?
Na2A OW3A 2.90(5) . ?
Na2A OW4A 3.00(3) . ?
Na2B OW4B 1.490(19) . ?
Na2B OW7 2.335(17) . ?
